data_7100315
loop_
_publ_author_name
'D.A. Leigh'
'Paul J. Lusby'
'Alexandra M.Z. Slawin'
'D.Barney Walker'

_publ_section_title
;
Half-rotation in a [2]catenane via interconvertible
Pd(II) coordination modes
;
_journal_name_full 'Chemical Communications'
_journal_paper_doi 10.1039/b510663j
_journal_year 2005
_chemical_formula_moiety 'C64 H79 Cl2 N5 O8 Pd.C2 H3 N'
_chemical_formula_sum 'C66 H82 Cl2 N6 O8 Pd'
_chemical_formula_weight 1264.68
_space_group_IT_number 2
_symmetry_cell_setting triclinic
_symmetry_space_group_name_Hall '-P 1'
_symmetry_space_group_name_H-M 'P -1'
_cell_angle_alpha 73.971(4)
_cell_angle_beta 82.771(6)
_cell_angle_gamma 88.050(6)
_cell_formula_units_Z 4
_cell_length_a 9.8106(8)
_cell_length_b 25.305(2)
_cell_length_c 26.820(2)
_cell_measurement_temperature 93(2)
_cell_volume 6348.3(9)
_diffrn_ambient_temperature 93(2)
_exptl_crystal_density_diffrn 1.323
_cod_depositor_comments
;
The following automatic conversions were performed:
'_symmetry_cell_setting' value 'Triclinic' changed to 'triclinic'
according to '/home/saulius/struct/CIF-dictionaries/cif_core.dic'
dictionary named 'cif_core.dic' version 2.4.1 from 2010-06-29.

Automatic conversion script
Id: cif_fix_enum 1527 2010-12-29 10:47:43Z saulius 
;
_cod_database_code 7100315

loop_
_symmetry_equiv_pos_as_xyz
'x, y, z'
'-x, -y, -z'

loop_
_atom_site_label
_atom_site_type_symbol
_atom_site_fract_x
_atom_site_fract_y
_atom_site_fract_z
_atom_site_U_iso_or_equiv
_atom_site_adp_type
_atom_site_occupancy
_atom_site_symmetry_multiplicity
_atom_site_calc_flag
_atom_site_refinement_flags
_atom_site_disorder_assembly
_atom_site_disorder_group
Pd1 Pd 0.74203(3) -0.371785(11) 1.658399(10) 0.01894(8) Uani 1 1 d . . .
Cl1 Cl 0.68450(9) -0.45899(4) 1.70966(4) 0.0271(2) Uani 1 1 d . . .
Cl2 Cl 0.79773(11) -0.28571(4) 1.60698(4) 0.0371(2) Uani 1 1 d . . .
C1 C 0.5006(4) -0.09216(18) 1.15176(16) 0.0354(10) Uani 1 1 d . . .
H1A H 0.5745 -0.0696 1.1275 0.043 Uiso 1 1 calc R . .
H1B H 0.4407 -0.1053 1.1306 0.043 Uiso 1 1 calc R . .
N2 N 0.4192(3) -0.05738(14) 1.17989(13) 0.0294(7) Uani 1 1 d D . .
H2N H 0.464(4) -0.0316(13) 1.1941(15) 0.033(11) Uiso 1 1 d D . .
C3 C 0.2823(4) -0.05303(17) 1.18192(15) 0.0290(9) Uani 1 1 d . . .
O3 O 0.2097(3) -0.08203(13) 1.16578(12) 0.0406(7) Uani 1 1 d . . .
C4 C 0.2200(4) -0.00822(16) 1.20464(14) 0.0258(8) Uani 1 1 d . . .
N5 N 0.3049(3) 0.01988(13) 1.22361(11) 0.0235(7) Uani 1 1 d . . .
C6 C 0.2508(4) 0.06112(16) 1.24224(14) 0.0258(8) Uani 1 1 d . . .
C7 C 0.1136(4) 0.07588(19) 1.24180(16) 0.0337(10) Uani 1 1 d . . .
H7A H 0.0789 0.1055 1.2550 0.040 Uiso 1 1 calc R . .
C8 C 0.0282(4) 0.0466(2) 1.22186(16) 0.0376(10) Uani 1 1 d . . .
H8A H -0.0662 0.0560 1.2210 0.045 Uiso 1 1 calc R . .
C9 C 0.0811(4) 0.00393(18) 1.20342(15) 0.0327(9) Uani 1 1 d . . .
H9A H 0.0239 -0.0170 1.1900 0.039 Uiso 1 1 calc R . .
C10 C 0.3448(4) 0.09301(16) 1.26359(15) 0.0277(8) Uani 1 1 d . . .
O10 O 0.2975(3) 0.12684(13) 1.28612(12) 0.0408(7) Uani 1 1 d . . .
N11 N 0.4787(3) 0.08113(13) 1.25624(12) 0.0248(7) Uani 1 1 d D . .
H11N H 0.508(4) 0.0548(12) 1.2362(13) 0.028(10) Uiso 1 1 d D . .
C12 C 0.5835(4) 0.10997(16) 1.27336(15) 0.0281(8) Uani 1 1 d . . .
H12A H 0.5483 0.1468 1.2746 0.034 Uiso 1 1 calc R . .
H12B H 0.6665 0.1153 1.2474 0.034 Uiso 1 1 calc R . .
C13 C 0.6229(4) 0.07928(16) 1.32649(15) 0.0275(8) Uani 1 1 d . . .
C14 C 0.7560(4) 0.06216(17) 1.33297(16) 0.0308(9) Uani 1 1 d . . .
H14A H 0.8251 0.0718 1.3038 0.037 Uiso 1 1 calc R . .
C15 C 0.7921(4) 0.03105(18) 1.38106(17) 0.0341(9) Uani 1 1 d . . .
H15A H 0.8848 0.0201 1.3846 0.041 Uiso 1 1 calc R . .
C16 C 0.6926(4) 0.01630(18) 1.42344(16) 0.0348(10) Uani 1 1 d . . .
C17 C 0.5588(4) 0.0351(2) 1.41832(17) 0.0418(11) Uani 1 1 d . . .
H17A H 0.4902 0.0261 1.4477 0.050 Uiso 1 1 calc R . .
C18 C 0.5258(4) 0.06662(19) 1.37063(16) 0.0381(10) Uani 1 1 d . . .
H18A H 0.4346 0.0800 1.3678 0.046 Uiso 1 1 calc R . .
O19 O 0.7136(3) -0.01607(13) 1.47199(11) 0.0422(8) Uani 1 1 d . . .
C20 C 0.8445(5) -0.0423(2) 1.47746(19) 0.0448(11) Uani 1 1 d . . .
H20A H 0.9163 -0.0149 1.4754 0.054 Uiso 1 1 calc R . .
H20B H 0.8700 -0.0605 1.4494 0.054 Uiso 1 1 calc R . .
C21 C 0.8312(5) -0.0842(2) 1.53023(18) 0.0482(12) Uani 1 1 d . . .
H21A H 0.8082 -0.0650 1.5577 0.058 Uiso 1 1 calc R . .
H21B H 0.9208 -0.1027 1.5356 0.058 Uiso 1 1 calc R . .
C22 C 0.7210(5) -0.1278(2) 1.53620(18) 0.0462(12) Uani 1 1 d . . .
H22A H 0.7070 -0.1499 1.5732 0.055 Uiso 1 1 calc R . .
H22B H 0.6334 -0.1090 1.5278 0.055 Uiso 1 1 calc R . .
C23 C 0.7543(5) -0.1662(2) 1.50235(19) 0.0476(12) Uani 1 1 d . . .
H23A H 0.8281 -0.1915 1.5163 0.057 Uiso 1 1 calc R . .
H23B H 0.7900 -0.1444 1.4667 0.057 Uiso 1 1 calc R . .
C24 C 0.6332(5) -0.1997(2) 1.49905(18) 0.0444(11) Uani 1 1 d . . .
H24A H 0.5947 -0.2199 1.5349 0.053 Uiso 1 1 calc R . .
H24B H 0.5613 -0.1743 1.4834 0.053 Uiso 1 1 calc R . .
C25 C 0.6668(5) -0.2403(2) 1.4674(2) 0.0475(12) Uani 1 1 d . . .
H25A H 0.7255 -0.2696 1.4864 0.057 Uiso 1 1 calc R . .
H25B H 0.7202 -0.2213 1.4337 0.057 Uiso 1 1 calc R . .
C26 C 0.5411(5) -0.2663(2) 1.4565(2) 0.0497(12) Uani 1 1 d . . .
H26A H 0.4782 -0.2367 1.4406 0.060 Uiso 1 1 calc R . .
H26B H 0.4924 -0.2882 1.4901 0.060 Uiso 1 1 calc R . .
C27 C 0.5732(6) -0.3041(2) 1.4197(2) 0.0545(13) Uani 1 1 d . . .
H27A H 0.6482 -0.3296 1.4321 0.065 Uiso 1 1 calc R . .
H27B H 0.4909 -0.3264 1.4215 0.065 Uiso 1 1 calc R . .
C28 C 0.6144(6) -0.2726(2) 1.3644(2) 0.0513(12) Uani 1 1 d . . .
H28A H 0.5350 -0.2504 1.3510 0.062 Uiso 1 1 calc R . .
H28B H 0.6888 -0.2467 1.3635 0.062 Uiso 1 1 calc R . .
C29 C 0.6622(5) -0.3068(2) 1.3289(2) 0.0485(12) Uani 1 1 d . . .
H29A H 0.7168 -0.3381 1.3474 0.058 Uiso 1 1 calc R . .
H29B H 0.5818 -0.3219 1.3185 0.058 Uiso 1 1 calc R . .
O30 O 0.7455(3) -0.27476(13) 1.28253(14) 0.0526(9) Uani 1 1 d . . .
C31 C 0.6805(4) -0.23129(18) 1.25180(18) 0.0376(10) Uani 1 1 d . . .
C32 C 0.5438(5) -0.23255(19) 1.24454(19) 0.0425(11) Uani 1 1 d . . .
H32A H 0.4897 -0.2643 1.2616 0.051 Uiso 1 1 calc R . .
C33 C 0.4863(4) -0.18712(17) 1.21222(17) 0.0352(10) Uani 1 1 d . . .
H33A H 0.3920 -0.1879 1.2076 0.042 Uiso 1 1 calc R . .
C34 C 0.5638(4) -0.14078(17) 1.18669(16) 0.0318(9) Uani 1 1 d . . .
C35 C 0.7017(4) -0.14126(18) 1.19356(16) 0.0348(10) Uani 1 1 d . . .
H35A H 0.7570 -0.1101 1.1756 0.042 Uiso 1 1 calc R . .
C36 C 0.7603(4) -0.18609(19) 1.22589(18) 0.0386(10) Uani 1 1 d . . .
H36A H 0.8548 -0.1857 1.2302 0.046 Uiso 1 1 calc R . .
C37 C 1.0556(4) -0.42424(17) 1.50164(17) 0.0389(10) Uani 1 1 d . . .
H37A H 1.0906 -0.4516 1.4829 0.047 Uiso 1 1 calc R . .
H37B H 1.1170 -0.4248 1.5284 0.047 Uiso 1 1 calc R . .
O38 O 0.9197(3) -0.44014(12) 1.52739(11) 0.0386(7) Uani 1 1 d . . .
C39 C 0.8667(4) -0.40673(17) 1.56021(16) 0.0310(9) Uani 1 1 d . . .
H39A H 0.9043 -0.3690 1.5458 0.037 Uiso 1 1 calc R . .
H39B H 0.8946 -0.4220 1.5956 0.037 Uiso 1 1 calc R . .
C40 C 0.7129(4) -0.40511(15) 1.56334(14) 0.0256(8) Uani 1 1 d . . .
N41 N 0.6445(3) -0.38444(12) 1.60088(11) 0.0210(6) Uani 1 1 d . . .
C42 C 0.5076(4) -0.37545(15) 1.60194(14) 0.0252(8) Uani 1 1 d . . .
C43 C 0.4341(4) -0.39092(18) 1.56762(16) 0.0363(10) Uani 1 1 d . . .
H43A H 0.3376 -0.3854 1.5693 0.044 Uiso 1 1 calc R . .
C44 C 0.5009(5) -0.41425(19) 1.53121(17) 0.0436(12) Uani 1 1 d . . .
H44A H 0.4508 -0.4261 1.5081 0.052 Uiso 1 1 calc R . .
C45 C 0.6417(5) -0.42056(18) 1.52815(15) 0.0367(10) Uani 1 1 d . . .
H45A H 0.6895 -0.4354 1.5021 0.044 Uiso 1 1 calc R . .
C46 C 0.4424(4) -0.34476(16) 1.63918(16) 0.0308(9) Uani 1 1 d . . .
H46A H 0.4756 -0.3597 1.6737 0.037 Uiso 1 1 calc R . .
H46B H 0.4685 -0.3055 1.6260 0.037 Uiso 1 1 calc R . .
O47 O 0.2985(3) -0.34975(12) 1.64453(14) 0.0489(9) Uani 1 1 d . . .
C48 C 0.2267(5) -0.30458(19) 1.6593(2) 0.0515(14) Uani 1 1 d . . .
H48A H 0.2722 -0.2951 1.6867 0.062 Uiso 1 1 calc R . .
H48B H 0.1311 -0.3158 1.6741 0.062 Uiso 1 1 calc R . .
C49 C 0.2253(4) -0.25506(16) 1.61314(16) 0.0294(9) Uani 1 1 d . . .
C50 C 0.1495(5) -0.2568(2) 1.5741(2) 0.0476(12) Uani 1 1 d . . .
H50A H 0.1001 -0.2897 1.5783 0.057 Uiso 1 1 calc R . .
C51 C 0.1389(6) -0.2172(3) 1.5314(2) 0.0613(15) Uani 1 1 d . . .
H51A H 0.0821 -0.2213 1.5066 0.074 Uiso 1 1 calc R . .
C52 C 0.2077(5) -0.1725(2) 1.5240(2) 0.0516(13) Uani 1 1 d . . .
C53 C 0.2868(5) -0.1615(2) 1.5597(3) 0.070(2) Uani 1 1 d . . .
H53A H 0.3322 -0.1273 1.5535 0.085 Uiso 1 1 calc R . .
C54 C 0.2954(4) -0.20763(19) 1.6089(2) 0.0449(12) Uani 1 1 d . . .
H54A H 0.3467 -0.2040 1.6355 0.054 Uiso 1 1 calc R . .
O55 O 0.1993(5) -0.13211(19) 1.47558(19) 0.0832(13) Uani 1 1 d . . .
C56 C 0.2658(6) -0.0832(2) 1.4624(3) 0.0740(19) Uani 1 1 d . . .
H56A H 0.3642 -0.0894 1.4669 0.089 Uiso 1 1 calc R . .
H56B H 0.2263 -0.0607 1.4856 0.089 Uiso 1 1 calc R . .
C57 C 0.2519(9) -0.0532(3) 1.4065(3) 0.100(3) Uani 1 1 d . . .
H57A H 0.2855 -0.0151 1.3996 0.120 Uiso 1 1 calc R . .
H57B H 0.1530 -0.0510 1.4019 0.120 Uiso 1 1 calc R . .
C58 C 0.3303(6) -0.0792(3) 1.3643(2) 0.0659(16) Uani 1 1 d . . .
H58A H 0.3086 -0.1190 1.3740 0.079 Uiso 1 1 calc R . .
H58B H 0.2971 -0.0620 1.3301 0.079 Uiso 1 1 calc R . .
C59 C 0.4845(12) -0.0721(3) 1.3586(3) 0.124(4) Uani 1 1 d . . .
H59A H 0.5066 -0.0324 1.3476 0.149 Uiso 1 1 calc R . .
H59B H 0.5176 -0.0882 1.3929 0.149 Uiso 1 1 calc R . .
C60 C 0.5576(9) -0.0987(5) 1.3197(3) 0.116(3) Uani 1 1 d . . .
H60A H 0.5136 -0.0879 1.2871 0.140 Uiso 1 1 calc R . .
H60B H 0.5509 -0.1392 1.3338 0.140 Uiso 1 1 calc R . .
C61 C 0.7192(11) -0.0803(3) 1.3069(3) 0.107(3) Uani 1 1 d . . .
H61A H 0.7593 -0.0899 1.2748 0.128 Uiso 1 1 calc R . .
H61B H 0.7248 -0.0399 1.3000 0.128 Uiso 1 1 calc R . .
C62 C 0.8007(9) -0.1061(3) 1.3490(3) 0.096(3) Uani 1 1 d . . .
H62A H 0.7682 -0.0917 1.3792 0.115 Uiso 1 1 calc R . .
H62B H 0.7805 -0.1460 1.3599 0.115 Uiso 1 1 calc R . .
C63 C 0.9471(9) -0.0996(3) 1.3390(3) 0.090(2) Uani 1 1 d . . .
H63A H 0.9846 -0.1117 1.3729 0.107 Uiso 1 1 calc R . .
H63B H 0.9673 -0.0599 1.3243 0.107 Uiso 1 1 calc R . .
C64 C 1.0214(6) -0.1286(2) 1.3040(2) 0.0572(14) Uani 1 1 d . . .
H64A H 1.1195 -0.1180 1.2983 0.069 Uiso 1 1 calc R . .
H64B H 0.9853 -0.1168 1.2698 0.069 Uiso 1 1 calc R . .
C65 C 1.0097(6) -0.1959(4) 1.3262(3) 0.105(3) Uani 1 1 d . . .
H65A H 0.9130 -0.2077 1.3382 0.126 Uiso 1 1 calc R . .
H65B H 1.0478 -0.2139 1.2991 0.126 Uiso 1 1 calc R . .
O66 O 1.0820(5) -0.2069(2) 1.36454(16) 0.0783(12) Uani 1 1 d . . .
C67 C 1.0670(5) -0.26318(18) 1.39475(19) 0.0443(12) Uani 1 1 d . . .
C68 C 1.1503(5) -0.2760(2) 1.43337(19) 0.0449(11) Uani 1 1 d . . .
H68A H 1.2108 -0.2491 1.4369 0.054 Uiso 1 1 calc R . .
C69 C 1.1468(4) -0.32778(18) 1.46712(17) 0.0368(10) Uani 1 1 d . . .
H69A H 1.2054 -0.3360 1.4939 0.044 Uiso 1 1 calc R . .
C70 C 1.0611(4) -0.36842(17) 1.46361(15) 0.0282(9) Uani 1 1 d . . .
C71 C 0.9780(4) -0.35497(19) 1.42357(17) 0.0374(10) Uani 1 1 d . . .
H71A H 0.9186 -0.3821 1.4198 0.045 Uiso 1 1 calc R . .
C72 C 0.9799(5) -0.3029(2) 1.38900(18) 0.0463(12) Uani 1 1 d . . .
H72A H 0.9226 -0.2944 1.3618 0.056 Uiso 1 1 calc R . .
N73 N 0.8322(3) -0.36116(13) 1.71739(12) 0.0258(7) Uani 1 1 d . . .
C74 C 0.8754(4) -0.36037(16) 1.75459(15) 0.0271(8) Uani 1 1 d . . .
C75 C 0.9271(5) -0.35989(19) 1.80299(16) 0.0384(10) Uani 1 1 d . . .
H75A H 0.8522 -0.3506 1.8269 0.058 Uiso 1 1 calc R . .
H75B H 1.0004 -0.3324 1.7954 0.058 Uiso 1 1 calc R . .
H75C H 0.9635 -0.3963 1.8192 0.058 Uiso 1 1 calc R . .
Pd81 Pd 0.71376(3) 0.061687(11) 1.096096(11) 0.02066(8) Uani 1 1 d . . .
Cl81 Cl 0.69534(9) 0.01863(4) 1.18429(3) 0.02373(19) Uani 1 1 d . . .
Cl82 Cl 0.72902(10) 0.10497(4) 1.00900(4) 0.0364(2) Uani 1 1 d . . .
C81 C 0.3615(4) 0.58669(16) 0.78713(14) 0.0288(9) Uani 1 1 d . . .
H81A H 0.2916 0.6162 0.7837 0.035 Uiso 1 1 calc R . .
H81B H 0.4532 0.6044 0.7782 0.035 Uiso 1 1 calc R . .
N82 N 0.3448(3) 0.55562(13) 0.74996(12) 0.0251(7) Uani 1 1 d D . .
H82N H 0.421(3) 0.5393(15) 0.7322(14) 0.029(11) Uiso 1 1 d D . .
C83 C 0.2228(4) 0.55230(16) 0.73324(14) 0.0268(8) Uani 1 1 d . . .
O83 O 0.1155(3) 0.57120(12) 0.75059(11) 0.0349(7) Uani 1 1 d . . .
C84 C 0.2228(4) 0.52347(15) 0.69120(14) 0.0236(8) Uani 1 1 d . . .
N85 N 0.3421(3) 0.50315(12) 0.67468(11) 0.0233(7) Uani 1 1 d . . .
C86 C 0.3420(4) 0.47885(15) 0.63603(15) 0.0260(8) Uani 1 1 d . . .
C87 C 0.2266(4) 0.47391(17) 0.61343(16) 0.0330(9) Uani 1 1 d . . .
H87A H 0.2312 0.4566 0.5860 0.040 Uiso 1 1 calc R . .
C88 C 0.1040(4) 0.49458(18) 0.63129(17) 0.0378(10) Uani 1 1 d . . .
H88A H 0.0225 0.4915 0.6165 0.045 Uiso 1 1 calc R . .
C89 C 0.1013(4) 0.51973(17) 0.67098(16) 0.0315(9) Uani 1 1 d . . .
H89A H 0.0181 0.5342 0.6841 0.038 Uiso 1 1 calc R . .
C90 C 0.4769(4) 0.45757(17) 0.61570(15) 0.0303(9) Uani 1 1 d . . .
O90 O 0.4826(3) 0.43437(13) 0.58083(12) 0.0414(7) Uani 1 1 d . . .
N91 N 0.5831(3) 0.46703(15) 0.63799(14) 0.0360(8) Uani 1 1 d D . .
H91N H 0.572(5) 0.4830(18) 0.6676(12) 0.056(15) Uiso 1 1 d D . .
C92 C 0.7212(4) 0.4496(2) 0.62312(19) 0.0442(11) Uani 1 1 d . . .
H92A H 0.7863 0.4801 0.6189 0.053 Uiso 1 1 calc R . .
H92B H 0.7250 0.4413 0.5890 0.053 Uiso 1 1 calc R . .
C93 C 0.7641(4) 0.40001(19) 0.66291(19) 0.0401(11) Uani 1 1 d . . .
C94 C 0.7225(4) 0.34870(19) 0.66144(19) 0.0435(11) Uani 1 1 d . . .
H94A H 0.6717 0.3455 0.6345 0.052 Uiso 1 1 calc R . .
C95 C 0.7546(5) 0.3034(2) 0.69835(18) 0.0431(11) Uani 1 1 d . . .
H95A H 0.7262 0.2684 0.6968 0.052 Uiso 1 1 calc R . .
C96 C 0.8270(4) 0.30623(17) 0.73806(16) 0.0356(10) Uani 1 1 d . . .
O97 O 0.8479(4) 0.25873(14) 0.77484(13) 0.0494(8) Uani 1 1 d . . .
C97 C 0.8785(5) 0.3580(2) 0.73854(19) 0.0450(11) Uani 1 1 d . . .
H97B H 0.9353 0.3608 0.7639 0.054 Uiso 1 1 calc R . .
C98 C 0.8429(5) 0.40451(19) 0.70067(18) 0.0420(11) Uani 1 1 d . . .
H98A H 0.8732 0.4397 0.7008 0.050 Uiso 1 1 calc R . .
C100 C 0.9199(5) 0.2618(2) 0.81761(19) 0.0559(15) Uani 1 1 d . . .
H10A H 0.8931 0.2950 0.8290 0.067 Uiso 1 1 calc R . .
H10B H 1.0206 0.2621 0.8077 0.067 Uiso 1 1 calc R . .
C101 C 0.8755(7) 0.2104(2) 0.8598(2) 0.0651(17) Uani 1 1 d . . .
H10C H 0.9423 0.2021 0.8857 0.078 Uiso 1 1 calc R . .
H10D H 0.8758 0.1792 0.8442 0.078 Uiso 1 1 calc R . .
C102 C 0.7340(6) 0.2161(2) 0.8873(2) 0.0573(14) Uani 1 1 d . . .
H10E H 0.6963 0.1790 0.9052 0.069 Uiso 1 1 calc R . .
H10F H 0.6730 0.2344 0.8609 0.069 Uiso 1 1 calc R . .
C103 C 0.7331(5) 0.2490(2) 0.9274(2) 0.0499(12) Uani 1 1 d . . .
H10G H 0.7840 0.2282 0.9562 0.060 Uiso 1 1 calc R . .
H10H H 0.7821 0.2842 0.9105 0.060 Uiso 1 1 calc R . .
C104 C 0.5914(5) 0.2611(2) 0.9498(2) 0.0485(12) Uani 1 1 d . . .
H10I H 0.5412 0.2260 0.9653 0.058 Uiso 1 1 calc R . .
H10J H 0.5418 0.2832 0.9211 0.058 Uiso 1 1 calc R . .
C105 C 0.5886(5) 0.29188(18) 0.99126(18) 0.0422(11) Uani 1 1 d . . .
H10K H 0.6255 0.2677 1.0223 0.051 Uiso 1 1 calc R . .
H10L H 0.6494 0.3244 0.9775 0.051 Uiso 1 1 calc R . .
C106 C 0.4465(5) 0.31059(19) 1.00773(18) 0.0429(11) Uani 1 1 d . . .
H10M H 0.3875 0.2778 1.0238 0.051 Uiso 1 1 calc R . .
H10N H 0.4068 0.3324 0.9762 0.051 Uiso 1 1 calc R . .
C107 C 0.4436(5) 0.34509(18) 1.04630(17) 0.0390(10) Uani 1 1 d . . .
H10O H 0.5075 0.3764 1.0310 0.047 Uiso 1 1 calc R . .
H10P H 0.4784 0.3224 1.0785 0.047 Uiso 1 1 calc R . .
C108 C 0.3025(5) 0.36754(18) 1.06123(16) 0.0379(10) Uani 1 1 d . . .
H10Q H 0.2382 0.3364 1.0767 0.045 Uiso 1 1 calc R . .
H10R H 0.3100 0.3868 1.0883 0.045 Uiso 1 1 calc R . .
C109 C 0.2434(4) 0.40697(17) 1.01519(16) 0.0336(9) Uani 1 1 d . . .
H10S H 0.2356 0.3886 0.9875 0.040 Uiso 1 1 calc R . .
H10T H 0.1509 0.4195 1.0265 0.040 Uiso 1 1 calc R . .
O110 O 0.3361(3) 0.45282(11) 0.99599(10) 0.0312(6) Uani 1 1 d . . .
C111 C 0.3315(4) 0.48514(15) 0.94561(14) 0.0248(8) Uani 1 1 d . . .
C112 C 0.2350(4) 0.47968(16) 0.91410(15) 0.0283(8) Uani 1 1 d . . .
H11A H 0.1632 0.4533 0.9271 0.034 Uiso 1 1 calc R . .
C113 C 0.2443(4) 0.51336(17) 0.86301(15) 0.0290(9) Uani 1 1 d . . .
H11B H 0.1778 0.5098 0.8413 0.035 Uiso 1 1 calc R . .
C114 C 0.3479(4) 0.55187(15) 0.84318(14) 0.0249(8) Uani 1 1 d . . .
C115 C 0.4408(4) 0.55806(15) 0.87640(14) 0.0251(8) Uani 1 1 d . . .
H11C H 0.5105 0.5853 0.8639 0.030 Uiso 1 1 calc R . .
C116 C 0.4333(4) 0.52521(15) 0.92732(15) 0.0266(8) Uani 1 1 d . . .
H11D H 0.4971 0.5300 0.9496 0.032 Uiso 1 1 calc R . .
C117 C 0.8985(6) 0.22898(19) 1.15450(18) 0.0487(13) Uani 1 1 d . . .
H11E H 0.9742 0.2027 1.1517 0.058 Uiso 1 1 calc R . .
H11F H 0.9084 0.2432 1.1848 0.058 Uiso 1 1 calc R . .
O118 O 0.7689(4) 0.20077(12) 1.16326(11) 0.0448(8) Uani 1 1 d . . .
C119 C 0.7565(4) 0.16993(17) 1.12739(16) 0.0347(9) Uani 1 1 d . . .
H11G H 0.8039 0.1342 1.1383 0.042 Uiso 1 1 calc R . .
H11H H 0.8001 0.1901 1.0922 0.042 Uiso 1 1 calc R . .
C120 C 0.6078(4) 0.16056(16) 1.12551(15) 0.0305(9) Uani 1 1 d . . .
N121 N 0.5732(3) 0.11740(12) 1.10972(12) 0.0253(7) Uani 1 1 d . . .
C122 C 0.4414(4) 0.10962(16) 1.10337(14) 0.0276(9) Uani 1 1 d . . .
C123 C 0.3390(4) 0.14473(18) 1.11483(16) 0.0384(11) Uani 1 1 d . . .
H12C H 0.2464 0.1390 1.1106 0.046 Uiso 1 1 calc R . .
C124 C 0.3731(5) 0.18836(19) 1.13263(18) 0.0478(13) Uani 1 1 d . . .
H12D H 0.3035 0.2125 1.1413 0.057 Uiso 1 1 calc R . .
C125 C 0.5074(5) 0.19680(17) 1.13771(17) 0.0419(11) Uani 1 1 d . . .
H12E H 0.5317 0.2270 1.1494 0.050 Uiso 1 1 calc R . .
C126 C 0.4162(4) 0.06250(17) 1.08192(16) 0.0308(9) Uani 1 1 d . . .
H12F H 0.4534 0.0718 1.0445 0.037 Uiso 1 1 calc R . .
H12G H 0.4656 0.0297 1.1005 0.037 Uiso 1 1 calc R . .
O127 O 0.2750(3) 0.05008(13) 1.08721(11) 0.0380(7) Uani 1 1 d . . .
C128 C 0.2296(4) 0.04702(17) 1.03951(17) 0.0355(10) Uani 1 1 d . . .
H12H H 0.1407 0.0273 1.0474 0.043 Uiso 1 1 calc R . .
H12I H 0.2971 0.0258 1.0221 0.043 Uiso 1 1 calc R . .
C129 C 0.2127(4) 0.10309(16) 1.00320(15) 0.0269(8) Uani 1 1 d . . .
C130 C 0.0977(4) 0.13441(17) 1.01227(15) 0.0290(9) Uani 1 1 d . . .
H13A H 0.0294 0.1194 1.0407 0.035 Uiso 1 1 calc R . .
C131 C 0.0814(4) 0.18659(17) 0.98093(16) 0.0300(9) Uani 1 1 d . . .
H13B H 0.0016 0.2071 0.9876 0.036 Uiso 1 1 calc R . .
C132 C 0.1807(4) 0.20963(16) 0.93960(15) 0.0296(9) Uani 1 1 d . . .
C133 C 0.2955(4) 0.17867(17) 0.92903(15) 0.0305(9) Uani 1 1 d . . .
H13C H 0.3629 0.1935 0.9003 0.037 Uiso 1 1 calc R . .
C134 C 0.3100(4) 0.12573(16) 0.96117(16) 0.0291(9) Uani 1 1 d . . .
H13D H 0.3884 0.1047 0.9541 0.035 Uiso 1 1 calc R . .
O135 O 0.1551(3) 0.26210(11) 0.91152(11) 0.0389(7) Uani 1 1 d . . .
C136 C 0.2497(5) 0.28701(18) 0.86670(17) 0.0392(10) Uani 1 1 d . . .
H13E H 0.2511 0.2665 0.8401 0.047 Uiso 1 1 calc R . .
H13F H 0.3435 0.2868 0.8767 0.047 Uiso 1 1 calc R . .
C137 C 0.2029(5) 0.34536(19) 0.84492(19) 0.0481(12) Uani 1 1 d . . .
H13G H 0.2133 0.3666 0.8702 0.058 Uiso 1 1 calc R . .
H13H H 0.1042 0.3452 0.8406 0.058 Uiso 1 1 calc R . .
C138 C 0.2844(6) 0.3738(2) 0.79224(19) 0.0583(15) Uani 1 1 d . . .
H13I H 0.2653 0.3547 0.7663 0.070 Uiso 1 1 calc R . .
H13J H 0.2508 0.4120 0.7805 0.070 Uiso 1 1 calc R . .
C139 C 0.4395(6) 0.3753(2) 0.79261(18) 0.0543(14) Uani 1 1 d . . .
H13K H 0.4747 0.3371 0.8012 0.065 Uiso 1 1 calc R . .
H13L H 0.4824 0.3946 0.7570 0.065 Uiso 1 1 calc R . .
C140 C 0.4833(5) 0.40346(19) 0.83081(18) 0.0441(11) Uani 1 1 d . . .
H14D H 0.4466 0.3823 0.8666 0.053 Uiso 1 1 calc R . .
H14E H 0.4409 0.4404 0.8241 0.053 Uiso 1 1 calc R . .
C141 C 0.6373(5) 0.40980(19) 0.82877(18) 0.0477(12) Uani 1 1 d . . .
H14F H 0.6750 0.4313 0.7932 0.057 Uiso 1 1 calc R . .
H14G H 0.6807 0.3730 0.8359 0.057 Uiso 1 1 calc R . .
C142 C 0.6734(5) 0.4388(2) 0.86861(19) 0.0463(12) Uani 1 1 d . . .
H14H H 0.6218 0.4738 0.8635 0.056 Uiso 1 1 calc R . .
H14I H 0.6417 0.4155 0.9042 0.056 Uiso 1 1 calc R . .
C143 C 0.8251(5) 0.4512(2) 0.8658(2) 0.0520(13) Uani 1 1 d . . .
H14J H 0.8579 0.4740 0.8302 0.062 Uiso 1 1 calc R . .
H14K H 0.8770 0.4162 0.8720 0.062 Uiso 1 1 calc R . .
C144 C 0.8551(5) 0.4811(2) 0.9051(2) 0.0497(13) Uani 1 1 d . . .
H14L H 0.7949 0.5138 0.9013 0.060 Uiso 1 1 calc R . .
H14M H 0.9513 0.4943 0.8964 0.060 Uiso 1 1 calc R . .
C145 C 0.8351(4) 0.44727(17) 0.96201(18) 0.0375(10) Uani 1 1 d . . .
H14N H 0.8580 0.4695 0.9850 0.045 Uiso 1 1 calc R . .
H14O H 0.7385 0.4350 0.9724 0.045 Uiso 1 1 calc R . .
O146 O 0.9252(3) 0.40067(11) 0.96655(11) 0.0345(7) Uani 1 1 d . . .
C147 C 0.9161(4) 0.36161(16) 1.01362(16) 0.0293(9) Uani 1 1 d . . .
C148 C 0.9967(4) 0.31512(16) 1.01462(17) 0.0334(9) Uani 1 1 d . . .
H14B H 1.0532 0.3121 0.9840 0.040 Uiso 1 1 calc R . .
C149 C 0.9937(4) 0.27328(16) 1.06070(17) 0.0343(9) Uani 1 1 d . . .
H14C H 1.0505 0.2419 1.0616 0.041 Uiso 1 1 calc R . .
C150 C 0.9099(4) 0.27597(16) 1.10558(16) 0.0334(9) Uani 1 1 d . . .
C151 C 0.8312(4) 0.32290(17) 1.10374(17) 0.0356(10) Uani 1 1 d . . .
H15B H 0.7741 0.3256 1.1343 0.043 Uiso 1 1 calc R . .
C152 C 0.8337(4) 0.36601(17) 1.05848(17) 0.0339(9) Uani 1 1 d . . .
H15C H 0.7799 0.3980 1.0581 0.041 Uiso 1 1 calc R . .
N153 N 0.8455(3) 0.00313(13) 1.08440(12) 0.0257(7) Uani 1 1 d . . .
C154 C 0.9136(4) -0.03381(16) 1.08303(14) 0.0234(8) Uani 1 1 d . . .
C155 C 1.0004(4) -0.08158(16) 1.08419(16) 0.0301(9) Uani 1 1 d . . .
H15D H 1.0608 -0.0861 1.1115 0.045 Uiso 1 1 calc R . .
H15E H 1.0562 -0.0765 1.0502 0.045 Uiso 1 1 calc R . .
H15F H 0.9428 -0.1144 1.0916 0.045 Uiso 1 1 calc R . .
N156 N 0.9988(7) -0.2344(2) 1.73126(19) 0.0842(18) Uani 1 1 d . . .
C157 C 0.9787(5) -0.2049(2) 1.69274(19) 0.0456(12) Uani 1 1 d . . .
C158 C 0.9523(5) -0.16812(18) 1.64375(16) 0.0368(10) Uani 1 1 d . . .
H15G H 0.9264 -0.1894 1.6209 0.055 Uiso 1 1 calc R . .
H15H H 1.0352 -0.1466 1.6272 0.055 Uiso 1 1 calc R . .
H15I H 0.8771 -0.1432 1.6497 0.055 Uiso 1 1 calc R . .
N159 N 0.6037(5) -0.3055(2) 1.81077(19) 0.0639(13) Uani 1 1 d . . .
C160 C 0.5994(5) -0.28025(19) 1.7688(2) 0.0413(11) Uani 1 1 d . . .
C161 C 0.5974(6) -0.2477(2) 1.7155(2) 0.0515(13) Uani 1 1 d . . .
H16A H 0.6310 -0.2106 1.7116 0.077 Uiso 1 1 calc R . .
H16B H 0.5032 -0.2456 1.7065 0.077 Uiso 1 1 calc R . .
H16C H 0.6567 -0.2648 1.6921 0.077 Uiso 1 1 calc R . .

loop_
_atom_site_aniso_label
_atom_site_aniso_U_11
_atom_site_aniso_U_22
_atom_site_aniso_U_33
_atom_site_aniso_U_23
_atom_site_aniso_U_13
_atom_site_aniso_U_12
Pd1 0.01909(14) 0.02092(15) 0.01743(14) -0.00717(11) -0.00038(11) 0.00073(10)
Cl1 0.0291(5) 0.0246(5) 0.0255(5) -0.0017(4) -0.0064(4) -0.0015(4)
Cl2 0.0524(6) 0.0270(5) 0.0298(5) -0.0036(4) -0.0039(5) -0.0133(4)
C1 0.040(2) 0.039(2) 0.031(2) -0.0168(19) -0.0035(19) -0.0014(19)
N2 0.0292(18) 0.0317(19) 0.0318(18) -0.0153(15) -0.0059(14) -0.0008(14)
C3 0.032(2) 0.033(2) 0.0206(19) -0.0042(17) -0.0041(16) -0.0062(17)
O3 0.0388(17) 0.0463(19) 0.0432(18) -0.0204(15) -0.0081(14) -0.0097(14)
C4 0.0237(19) 0.035(2) 0.0169(18) -0.0039(16) -0.0007(15) -0.0040(16)
N5 0.0233(16) 0.0291(17) 0.0159(15) -0.0038(13) 0.0012(12) -0.0027(13)
C6 0.0247(19) 0.034(2) 0.0167(18) -0.0052(16) 0.0009(15) -0.0012(16)
C7 0.022(2) 0.052(3) 0.030(2) -0.019(2) 0.0029(17) 0.0037(18)
C8 0.019(2) 0.063(3) 0.032(2) -0.017(2) 0.0014(17) 0.0006(19)
C9 0.022(2) 0.051(3) 0.025(2) -0.0087(19) -0.0028(16) -0.0076(18)
C10 0.0230(19) 0.033(2) 0.027(2) -0.0093(17) 0.0004(16) 0.0003(16)
O10 0.0300(15) 0.0494(19) 0.0539(19) -0.0345(16) -0.0021(14) 0.0071(13)
N11 0.0210(16) 0.0326(18) 0.0239(16) -0.0134(14) -0.0018(13) 0.0023(13)
C12 0.025(2) 0.033(2) 0.029(2) -0.0145(17) 0.0014(16) -0.0029(16)
C13 0.026(2) 0.032(2) 0.029(2) -0.0167(17) -0.0027(16) -0.0001(16)
C14 0.027(2) 0.039(2) 0.030(2) -0.0160(18) 0.0019(17) -0.0010(17)
C15 0.026(2) 0.041(2) 0.039(2) -0.017(2) -0.0078(18) 0.0051(17)
C16 0.038(2) 0.046(3) 0.026(2) -0.0170(19) -0.0073(18) 0.0087(19)
C17 0.035(2) 0.063(3) 0.027(2) -0.016(2) 0.0037(19) 0.011(2)
C18 0.027(2) 0.055(3) 0.031(2) -0.013(2) 0.0001(18) 0.0095(19)
O19 0.0443(18) 0.056(2) 0.0271(15) -0.0127(14) -0.0095(13) 0.0152(15)
C20 0.038(3) 0.054(3) 0.044(3) -0.011(2) -0.015(2) 0.000(2)
C21 0.050(3) 0.059(3) 0.037(3) -0.011(2) -0.016(2) 0.006(2)
C22 0.055(3) 0.049(3) 0.032(2) -0.007(2) -0.008(2) 0.013(2)
C23 0.055(3) 0.045(3) 0.036(3) -0.003(2) 0.000(2) 0.002(2)
C24 0.050(3) 0.051(3) 0.034(2) -0.014(2) -0.011(2) 0.019(2)
C25 0.047(3) 0.047(3) 0.048(3) -0.014(2) -0.002(2) 0.004(2)
C26 0.050(3) 0.053(3) 0.044(3) -0.012(2) 0.001(2) -0.009(2)
C27 0.054(3) 0.044(3) 0.063(3) -0.014(3) 0.001(3) -0.006(2)
C28 0.061(3) 0.043(3) 0.053(3) -0.014(2) -0.016(3) 0.006(2)
C29 0.048(3) 0.040(3) 0.057(3) -0.010(2) -0.016(2) 0.008(2)
O30 0.0451(19) 0.0417(19) 0.066(2) -0.0065(17) -0.0082(17) 0.0064(15)
C31 0.030(2) 0.033(2) 0.052(3) -0.016(2) -0.009(2) 0.0083(18)
C32 0.040(3) 0.033(2) 0.054(3) -0.011(2) -0.004(2) -0.0044(19)
C33 0.027(2) 0.038(2) 0.044(3) -0.016(2) -0.0036(19) -0.0026(17)
C34 0.033(2) 0.037(2) 0.030(2) -0.0187(18) -0.0003(17) -0.0044(17)
C35 0.035(2) 0.038(2) 0.034(2) -0.0170(19) 0.0040(18) -0.0069(18)
C36 0.029(2) 0.044(3) 0.048(3) -0.022(2) -0.001(2) -0.0017(19)
C37 0.042(2) 0.034(2) 0.036(2) -0.0101(19) 0.0154(19) 0.0058(19)
O38 0.0456(17) 0.0317(16) 0.0377(17) -0.0197(13) 0.0225(14) -0.0074(13)
C39 0.031(2) 0.037(2) 0.027(2) -0.0157(18) 0.0081(17) -0.0021(17)
C40 0.035(2) 0.0221(19) 0.0178(18) -0.0045(15) 0.0020(16) -0.0030(16)
N41 0.0216(15) 0.0204(15) 0.0203(15) -0.0045(12) -0.0014(12) -0.0012(12)
C42 0.0238(19) 0.0216(19) 0.0232(19) 0.0054(15) -0.0026(16) -0.0003(15)
C43 0.031(2) 0.040(2) 0.032(2) 0.0050(19) -0.0134(19) -0.0067(18)
C44 0.054(3) 0.048(3) 0.029(2) -0.002(2) -0.018(2) -0.020(2)
C45 0.054(3) 0.038(2) 0.020(2) -0.0115(18) -0.0027(19) -0.011(2)
C46 0.0186(19) 0.029(2) 0.037(2) 0.0008(18) 0.0026(17) 0.0046(15)
O47 0.0184(14) 0.0277(16) 0.085(3) 0.0032(16) 0.0079(15) 0.0028(12)
C48 0.029(2) 0.042(3) 0.068(3) 0.001(2) 0.014(2) 0.014(2)
C49 0.0169(18) 0.031(2) 0.041(2) -0.0122(18) -0.0013(17) 0.0066(15)
C50 0.033(2) 0.054(3) 0.066(3) -0.033(3) -0.013(2) 0.017(2)
C51 0.049(3) 0.069(4) 0.071(4) -0.027(3) -0.009(3) 0.012(3)
C52 0.039(3) 0.067(4) 0.047(3) -0.010(3) -0.013(2) 0.022(3)
C53 0.043(3) 0.026(3) 0.135(6) -0.030(3) 0.038(3) -0.016(2)
C54 0.027(2) 0.042(3) 0.073(3) -0.029(3) -0.005(2) 0.0013(19)
O55 0.073(3) 0.073(3) 0.095(3) -0.007(3) -0.018(3) 0.003(2)
C56 0.061(4) 0.038(3) 0.122(6) -0.018(3) -0.009(4) -0.008(3)
C57 0.118(6) 0.065(5) 0.101(6) 0.009(4) -0.021(5) -0.001(4)
C58 0.057(4) 0.075(4) 0.057(4) 0.001(3) -0.019(3) 0.001(3)
C59 0.213(12) 0.075(5) 0.094(6) -0.028(5) -0.053(7) 0.027(6)
C60 0.106(6) 0.214(10) 0.055(4) -0.077(6) -0.035(4) 0.059(7)
C61 0.231(11) 0.051(4) 0.053(4) -0.010(3) -0.076(5) -0.009(5)
C62 0.118(6) 0.065(4) 0.100(6) 0.005(4) -0.048(5) -0.033(4)
C63 0.117(6) 0.072(5) 0.067(4) -0.006(4) 0.001(4) 0.010(4)
C64 0.053(3) 0.036(3) 0.074(4) 0.002(3) -0.013(3) -0.005(2)
C65 0.042(3) 0.179(8) 0.150(7) -0.136(7) -0.019(4) 0.000(4)
O66 0.083(3) 0.096(3) 0.053(2) -0.016(2) -0.008(2) 0.009(3)
C67 0.052(3) 0.027(2) 0.044(3) -0.002(2) 0.011(2) 0.006(2)
C68 0.047(3) 0.040(3) 0.048(3) -0.011(2) -0.003(2) -0.009(2)
C69 0.035(2) 0.045(3) 0.033(2) -0.014(2) -0.0043(19) -0.0022(19)
C70 0.0217(19) 0.036(2) 0.027(2) -0.0122(17) 0.0045(16) 0.0037(16)
C71 0.026(2) 0.050(3) 0.039(2) -0.019(2) 0.0029(19) -0.0058(18)
C72 0.038(3) 0.065(3) 0.033(2) -0.009(2) -0.006(2) 0.018(2)
N73 0.0270(17) 0.0263(17) 0.0258(18) -0.0108(14) -0.0013(14) 0.0009(13)
C74 0.030(2) 0.028(2) 0.027(2) -0.0141(17) -0.0003(17) 0.0041(16)
C75 0.044(3) 0.051(3) 0.026(2) -0.019(2) -0.0109(19) 0.010(2)
Pd81 0.01736(14) 0.02065(15) 0.02253(15) -0.00554(11) 0.00215(11) -0.00014(10)
Cl81 0.0212(4) 0.0261(5) 0.0230(4) -0.0055(4) -0.0030(3) 0.0025(3)
Cl82 0.0315(5) 0.0433(6) 0.0254(5) 0.0003(4) 0.0071(4) 0.0024(4)
C81 0.037(2) 0.026(2) 0.023(2) -0.0070(16) -0.0027(17) -0.0001(16)
N82 0.0284(17) 0.0260(17) 0.0210(16) -0.0070(13) -0.0026(14) 0.0020(13)
C83 0.031(2) 0.027(2) 0.0198(19) -0.0019(16) -0.0047(16) 0.0027(16)
O83 0.0275(15) 0.0434(17) 0.0335(16) -0.0121(13) -0.0020(12) 0.0105(12)
C84 0.0226(19) 0.0228(19) 0.0216(19) -0.0001(15) -0.0020(15) -0.0026(14)
N85 0.0258(16) 0.0228(16) 0.0192(15) -0.0027(13) -0.0005(13) -0.0045(12)
C86 0.029(2) 0.0217(19) 0.026(2) -0.0049(16) -0.0003(16) -0.0045(15)
C87 0.041(2) 0.031(2) 0.030(2) -0.0119(18) -0.0061(19) -0.0097(18)
C88 0.030(2) 0.044(3) 0.042(3) -0.011(2) -0.0114(19) -0.0071(19)
C89 0.028(2) 0.031(2) 0.032(2) -0.0037(18) -0.0038(17) -0.0011(16)
C90 0.033(2) 0.032(2) 0.025(2) -0.0083(17) 0.0051(17) -0.0097(17)
O90 0.0496(19) 0.0432(18) 0.0373(17) -0.0239(15) 0.0019(14) -0.0023(14)
N91 0.0257(18) 0.049(2) 0.036(2) -0.0211(18) 0.0082(15) -0.0025(15)
C92 0.032(2) 0.057(3) 0.043(3) -0.019(2) 0.010(2) 0.000(2)
C93 0.024(2) 0.043(3) 0.057(3) -0.027(2) 0.012(2) -0.0029(18)
C94 0.032(2) 0.046(3) 0.050(3) -0.014(2) 0.003(2) -0.001(2)
C95 0.039(3) 0.053(3) 0.038(3) -0.016(2) 0.001(2) -0.004(2)
C96 0.044(2) 0.027(2) 0.031(2) -0.0049(18) 0.0029(19) 0.0095(18)
O97 0.060(2) 0.046(2) 0.0460(19) -0.0173(16) -0.0112(16) 0.0013(16)
C97 0.038(3) 0.048(3) 0.048(3) -0.016(2) 0.002(2) 0.003(2)
C98 0.040(2) 0.032(2) 0.047(3) -0.008(2) 0.013(2) 0.0020(19)
C100 0.045(3) 0.092(4) 0.048(3) -0.044(3) -0.029(2) 0.039(3)
C101 0.095(5) 0.048(3) 0.068(4) -0.032(3) -0.039(3) 0.029(3)
C102 0.087(4) 0.039(3) 0.054(3) -0.019(2) -0.023(3) -0.002(3)
C103 0.064(3) 0.039(3) 0.051(3) -0.014(2) -0.023(3) 0.001(2)
C104 0.061(3) 0.039(3) 0.052(3) -0.015(2) -0.025(3) -0.002(2)
C105 0.053(3) 0.034(2) 0.040(3) -0.005(2) -0.020(2) -0.007(2)
C106 0.054(3) 0.040(3) 0.035(2) -0.004(2) -0.018(2) -0.009(2)
C107 0.052(3) 0.030(2) 0.033(2) -0.0004(18) -0.014(2) -0.010(2)
C108 0.048(3) 0.040(2) 0.024(2) -0.0015(18) -0.0058(19) -0.017(2)
C109 0.032(2) 0.036(2) 0.029(2) -0.0001(18) -0.0058(18) -0.0151(18)
O110 0.0352(15) 0.0314(15) 0.0237(14) 0.0012(12) -0.0079(12) -0.0122(12)
C111 0.028(2) 0.025(2) 0.0209(19) -0.0047(15) -0.0040(16) -0.0018(15)
C112 0.026(2) 0.033(2) 0.027(2) -0.0081(17) -0.0042(16) -0.0054(16)
C113 0.027(2) 0.037(2) 0.024(2) -0.0101(17) -0.0054(16) -0.0022(17)
C114 0.0261(19) 0.0235(19) 0.025(2) -0.0088(16) 0.0011(16) 0.0008(15)
C115 0.0249(19) 0.024(2) 0.027(2) -0.0093(16) -0.0002(16) -0.0037(15)
C116 0.027(2) 0.027(2) 0.028(2) -0.0096(17) -0.0040(16) -0.0043(15)
C117 0.079(4) 0.036(3) 0.033(2) -0.007(2) -0.017(2) -0.023(2)
O118 0.073(2) 0.0334(17) 0.0273(16) -0.0092(13) 0.0020(15) -0.0174(15)
C119 0.046(3) 0.025(2) 0.033(2) -0.0077(18) -0.0025(19) -0.0075(18)
C120 0.044(2) 0.023(2) 0.0202(19) -0.0025(16) 0.0008(17) 0.0016(17)
N121 0.0285(17) 0.0217(16) 0.0225(16) -0.0029(13) 0.0012(13) 0.0029(13)
C122 0.026(2) 0.028(2) 0.0197(19) 0.0043(16) 0.0025(16) 0.0053(16)
C123 0.029(2) 0.044(3) 0.033(2) 0.000(2) 0.0018(18) 0.0171(19)
C124 0.057(3) 0.038(3) 0.041(3) -0.007(2) 0.008(2) 0.025(2)
C125 0.062(3) 0.024(2) 0.035(2) -0.0049(18) 0.004(2) 0.010(2)
C126 0.0186(19) 0.042(2) 0.029(2) -0.0045(18) -0.0023(16) 0.0014(16)
O127 0.0185(14) 0.0527(19) 0.0318(16) 0.0061(14) 0.0002(12) -0.0044(12)
C128 0.024(2) 0.031(2) 0.048(3) -0.0030(19) -0.0099(19) -0.0096(17)
C129 0.0246(19) 0.026(2) 0.032(2) -0.0086(17) -0.0067(16) -0.0038(15)
C130 0.0229(19) 0.040(2) 0.024(2) -0.0087(18) -0.0020(16) -0.0054(16)
C131 0.027(2) 0.034(2) 0.033(2) -0.0142(18) -0.0049(17) 0.0043(16)
C132 0.040(2) 0.027(2) 0.024(2) -0.0099(17) -0.0049(17) -0.0006(17)
C133 0.032(2) 0.033(2) 0.026(2) -0.0106(17) 0.0024(17) -0.0045(17)
C134 0.025(2) 0.031(2) 0.034(2) -0.0152(18) -0.0032(17) 0.0002(16)
O135 0.0506(18) 0.0260(15) 0.0356(16) -0.0039(13) 0.0005(14) 0.0045(13)
C136 0.050(3) 0.034(2) 0.032(2) -0.0089(19) -0.002(2) -0.005(2)
C137 0.063(3) 0.035(3) 0.044(3) -0.004(2) -0.014(2) -0.002(2)
C138 0.096(4) 0.038(3) 0.037(3) 0.001(2) -0.014(3) -0.015(3)
C139 0.095(4) 0.034(3) 0.029(2) -0.005(2) 0.005(3) -0.009(3)
C140 0.061(3) 0.031(2) 0.037(3) -0.009(2) 0.001(2) 0.003(2)
C141 0.066(3) 0.031(2) 0.037(3) -0.002(2) 0.009(2) 0.012(2)
C142 0.048(3) 0.042(3) 0.043(3) -0.009(2) 0.011(2) 0.005(2)
C143 0.041(3) 0.052(3) 0.045(3) 0.006(2) 0.013(2) 0.012(2)
C144 0.035(2) 0.040(3) 0.060(3) 0.006(2) 0.003(2) 0.002(2)
C145 0.029(2) 0.027(2) 0.051(3) -0.005(2) 0.000(2) 0.0009(17)
O146 0.0299(15) 0.0259(15) 0.0401(17) -0.0007(13) 0.0049(13) 0.0010(11)
C147 0.026(2) 0.023(2) 0.038(2) -0.0058(17) -0.0009(17) -0.0093(15)
C148 0.032(2) 0.028(2) 0.040(2) -0.0107(19) 0.0005(18) -0.0066(17)
C149 0.038(2) 0.022(2) 0.045(3) -0.0113(19) -0.011(2) -0.0050(17)
C150 0.048(3) 0.027(2) 0.030(2) -0.0105(17) -0.0103(19) -0.0148(18)
C151 0.042(2) 0.036(2) 0.031(2) -0.0148(19) 0.0028(19) -0.0124(19)
C152 0.034(2) 0.028(2) 0.041(2) -0.0119(19) -0.0028(19) -0.0039(17)
N153 0.0198(16) 0.0312(18) 0.0263(17) -0.0109(14) 0.0033(13) -0.0029(14)
C154 0.0180(18) 0.029(2) 0.0246(19) -0.0104(16) 0.0013(15) -0.0054(16)
C155 0.0225(19) 0.034(2) 0.038(2) -0.0169(19) -0.0059(17) 0.0046(16)
N156 0.141(5) 0.071(4) 0.046(3) -0.014(3) -0.040(3) 0.018(3)
C157 0.061(3) 0.045(3) 0.037(3) -0.018(2) -0.013(2) 0.008(2)
C158 0.041(2) 0.036(2) 0.035(2) -0.0121(19) -0.0047(19) 0.0087(19)
N159 0.078(3) 0.063(3) 0.047(3) -0.019(2) 0.010(2) 0.017(2)
C160 0.043(3) 0.035(3) 0.052(3) -0.025(2) 0.000(2) 0.007(2)
C161 0.070(3) 0.038(3) 0.053(3) -0.019(2) -0.015(3) 0.012(2)

loop_
_geom_bond_atom_site_label_1
_geom_bond_atom_site_label_2
_geom_bond_distance
_geom_bond_site_symmetry_2
_geom_bond_publ_flag
Pd1 N73 1.990(3) . ?
Pd1 N41 2.016(3) . ?
Pd1 Cl2 2.2752(10) . ?
Pd1 Cl1 2.3005(10) . ?
C1 N2 1.466(5) . ?
C1 C34 1.495(6) . ?
C1 H1A 0.9900 . ?
C1 H1B 0.9900 . ?
N2 C3 1.340(5) . ?
N2 H2N 0.9799(11) . ?
C3 O3 1.233(5) . ?
C3 C4 1.507(6) . ?
C4 N5 1.344(5) . ?
C4 C9 1.389(5) . ?
N5 C6 1.343(5) . ?
C6 C7 1.385(5) . ?
C6 C10 1.506(5) . ?
C7 C8 1.382(6) . ?
C7 H7A 0.9500 . ?
C8 C9 1.369(6) . ?
C8 H8A 0.9500 . ?
C9 H9A 0.9500 . ?
C10 O10 1.226(5) . ?
C10 N11 1.339(5) . ?
N11 C12 1.468(5) . ?
N11 H11N 0.9799(10) . ?
C12 C13 1.513(5) . ?
C12 H12A 0.9900 . ?
C12 H12B 0.9900 . ?
C13 C14 1.378(5) . ?
C13 C18 1.392(6) . ?
C14 C15 1.394(6) . ?
C14 H14A 0.9500 . ?
C15 C16 1.376(6) . ?
C15 H15A 0.9500 . ?
C16 O19 1.370(5) . ?
C16 C17 1.391(6) . ?
C17 C18 1.379(6) . ?
C17 H17A 0.9500 . ?
C18 H18A 0.9500 . ?
O19 C20 1.431(5) . ?
C20 C21 1.510(6) . ?
C20 H20A 0.9900 . ?
C20 H20B 0.9900 . ?
C21 C22 1.533(7) . ?
C21 H21A 0.9900 . ?
C21 H21B 0.9900 . ?
C22 C23 1.505(7) . ?
C22 H22A 0.9900 . ?
C22 H22B 0.9900 . ?
C23 C24 1.508(7) . ?
C23 H23A 0.9900 . ?
C23 H23B 0.9900 . ?
C24 C25 1.507(6) . ?
C24 H24A 0.9900 . ?
C24 H24B 0.9900 . ?
C25 C26 1.515(7) . ?
C25 H25A 0.9900 . ?
C25 H25B 0.9900 . ?
C26 C27 1.551(7) . ?
C26 H26A 0.9900 . ?
C26 H26B 0.9900 . ?
C27 C28 1.489(7) . ?
C27 H27A 0.9900 . ?
C27 H27B 0.9900 . ?
C28 C29 1.483(7) . ?
C28 H28A 0.9900 . ?
C28 H28B 0.9900 . ?
C29 O30 1.450(6) . ?
C29 H29A 0.9900 . ?
C29 H29B 0.9900 . ?
O30 C31 1.372(5) . ?
C31 C36 1.375(6) . ?
C31 C32 1.381(6) . ?
C32 C33 1.386(6) . ?
C32 H32A 0.9500 . ?
C33 C34 1.381(6) . ?
C33 H33A 0.9500 . ?
C34 C35 1.388(6) . ?
C35 C36 1.381(6) . ?
C35 H35A 0.9500 . ?
C36 H36A 0.9500 . ?
C37 O38 1.438(5) . ?
C37 C70 1.495(6) . ?
C37 H37A 0.9900 . ?
C37 H37B 0.9900 . ?
O38 C39 1.423(4) . ?
C39 C40 1.500(5) . ?
C39 H39A 0.9900 . ?
C39 H39B 0.9900 . ?
C40 N41 1.354(5) . ?
C40 C45 1.386(5) . ?
N41 C42 1.352(5) . ?
C42 C43 1.381(6) . ?
C42 C46 1.498(6) . ?
C43 C44 1.365(7) . ?
C43 H43A 0.9500 . ?
C44 C45 1.379(7) . ?
C44 H44A 0.9500 . ?
C45 H45A 0.9500 . ?
C46 O47 1.407(4) . ?
C46 H46A 0.9900 . ?
C46 H46B 0.9900 . ?
O47 C48 1.444(5) . ?
C48 C49 1.500(6) . ?
C48 H48A 0.9900 . ?
C48 H48B 0.9900 . ?
C49 C50 1.370(6) . ?
C49 C54 1.374(6) . ?
C50 C51 1.308(8) . ?
C50 H50A 0.9500 . ?
C51 C52 1.292(8) . ?
C51 H51A 0.9500 . ?
C52 C53 1.395(8) . ?
C52 O55 1.423(7) . ?
C53 C54 1.510(8) . ?
C53 H53A 0.9500 . ?
C54 H54A 0.9500 . ?
O55 C56 1.357(7) . ?
C56 C57 1.504(10) . ?
C56 H56A 0.9900 . ?
C56 H56B 0.9900 . ?
C57 C58 1.571(10) . ?
C57 H57A 0.9900 . ?
C57 H57B 0.9900 . ?
C58 C59 1.512(12) . ?
C58 H58A 0.9900 . ?
C58 H58B 0.9900 . ?
C59 C60 1.489(11) . ?
C59 H59A 0.9900 . ?
C59 H59B 0.9900 . ?
C60 C61 1.635(12) . ?
C60 H60A 0.9900 . ?
C60 H60B 0.9900 . ?
C61 C62 1.457(9) . ?
C61 H61A 0.9900 . ?
C61 H61B 0.9900 . ?
C62 C63 1.433(10) . ?
C62 H62A 0.9900 . ?
C62 H62B 0.9900 . ?
C63 C64 1.456(9) . ?
C63 H63A 0.9900 . ?
C63 H63B 0.9900 . ?
C64 C65 1.645(10) . ?
C64 H64A 0.9900 . ?
C64 H64B 0.9900 . ?
C65 O66 1.285(8) . ?
C65 H65A 0.9900 . ?
C65 H65B 0.9900 . ?
O66 C67 1.433(6) . ?
C67 C68 1.362(7) . ?
C67 C72 1.394(7) . ?
C68 C69 1.370(6) . ?
C68 H68A 0.9500 . ?
C69 C70 1.381(6) . ?
C69 H69A 0.9500 . ?
C70 C71 1.390(6) . ?
C71 C72 1.385(7) . ?
C71 H71A 0.9500 . ?
C72 H72A 0.9500 . ?
N73 C74 1.137(5) . ?
C74 C75 1.455(5) . ?
C75 H75A 0.9800 . ?
C75 H75B 0.9800 . ?
C75 H75C 0.9800 . ?
Pd81 N153 1.997(3) . ?
Pd81 N121 2.012(3) . ?
Pd81 Cl82 2.2779(10) . ?
Pd81 Cl81 2.3015(9) . ?
C81 N82 1.457(5) . ?
C81 C114 1.510(5) . ?
C81 H81A 0.9900 . ?
C81 H81B 0.9900 . ?
N82 C83 1.344(5) . ?
N82 H82N 0.9799(10) . ?
C83 O83 1.232(5) . ?
C83 C84 1.503(5) . ?
C84 N85 1.336(5) . ?
C84 C89 1.387(5) . ?
N85 C86 1.343(5) . ?
C86 C87 1.375(6) . ?
C86 C90 1.507(5) . ?
C87 C88 1.378(6) . ?
C87 H87A 0.9500 . ?
C88 C89 1.380(6) . ?
C88 H88A 0.9500 . ?
C89 H89A 0.9500 . ?
C90 O90 1.229(5) . ?
C90 N91 1.324(5) . ?
N91 C92 1.452(5) . ?
N91 H91N 0.9799(11) . ?
C92 C93 1.493(7) . ?
C92 H92A 0.9900 . ?
C92 H92B 0.9900 . ?
C93 C98 1.379(7) . ?
C93 C94 1.386(6) . ?
C94 C95 1.349(7) . ?
C94 H94A 0.9500 . ?
C95 C96 1.371(6) . ?
C95 H95A 0.9500 . ?
C96 O97 1.356(5) . ?
C96 C97 1.425(6) . ?
O97 C100 1.441(5) . ?
C97 C98 1.392(6) . ?
C97 H97B 0.9500 . ?
C98 H98A 0.9500 . ?
C100 C101 1.504(8) . ?
C100 H10A 0.9900 . ?
C100 H10B 0.9900 . ?
C101 C102 1.510(8) . ?
C101 H10C 0.9900 . ?
C101 H10D 0.9900 . ?
C102 C103 1.530(7) . ?
C102 H10E 0.9900 . ?
C102 H10F 0.9900 . ?
C103 C104 1.500(7) . ?
C103 H10G 0.9900 . ?
C103 H10H 0.9900 . ?
C104 C105 1.520(6) . ?
C104 H10I 0.9900 . ?
C104 H10J 0.9900 . ?
C105 C106 1.509(7) . ?
C105 H10K 0.9900 . ?
C105 H10L 0.9900 . ?
C106 C107 1.524(6) . ?
C106 H10M 0.9900 . ?
C106 H10N 0.9900 . ?
C107 C108 1.527(6) . ?
C107 H10O 0.9900 . ?
C107 H10P 0.9900 . ?
C108 C109 1.522(6) . ?
C108 H10Q 0.9900 . ?
C108 H10R 0.9900 . ?
C109 O110 1.436(5) . ?
C109 H10S 0.9900 . ?
C109 H10T 0.9900 . ?
O110 C111 1.378(4) . ?
C111 C112 1.381(5) . ?
C111 C116 1.392(5) . ?
C112 C113 1.393(5) . ?
C112 H11A 0.9500 . ?
C113 C114 1.383(5) . ?
C113 H11B 0.9500 . ?
C114 C115 1.393(5) . ?
C115 C116 1.383(5) . ?
C115 H11C 0.9500 . ?
C116 H11D 0.9500 . ?
C117 O118 1.441(6) . ?
C117 C150 1.503(6) . ?
C117 H11E 0.9900 . ?
C117 H11F 0.9900 . ?
O118 C119 1.415(5) . ?
C119 C120 1.495(6) . ?
C119 H11G 0.9900 . ?
C119 H11H 0.9900 . ?
C120 N121 1.343(5) . ?
C120 C125 1.393(6) . ?
N121 C122 1.354(5) . ?
C122 C123 1.380(5) . ?
C122 C126 1.499(6) . ?
C123 C124 1.384(7) . ?
C123 H12C 0.9500 . ?
C124 C125 1.372(7) . ?
C124 H12D 0.9500 . ?
C125 H12E 0.9500 . ?
C126 O127 1.411(4) . ?
C126 H12F 0.9900 . ?
C126 H12G 0.9900 . ?
O127 C128 1.429(5) . ?
C128 C129 1.500(5) . ?
C128 H12H 0.9900 . ?
C128 H12I 0.9900 . ?
C129 C134 1.386(6) . ?
C129 C130 1.392(5) . ?
C130 C131 1.372(6) . ?
C130 H13A 0.9500 . ?
C131 C132 1.388(6) . ?
C131 H13B 0.9500 . ?
C132 O135 1.366(5) . ?
C132 C133 1.394(6) . ?
C133 C134 1.392(6) . ?
C133 H13C 0.9500 . ?
C134 H13D 0.9500 . ?
O135 C136 1.430(5) . ?
C136 C137 1.509(6) . ?
C136 H13E 0.9900 . ?
C136 H13F 0.9900 . ?
C137 C138 1.532(7) . ?
C137 H13G 0.9900 . ?
C137 H13H 0.9900 . ?
C138 C139 1.524(8) . ?
C138 H13I 0.9900 . ?
C138 H13J 0.9900 . ?
C139 C140 1.509(7) . ?
C139 H13K 0.9900 . ?
C139 H13L 0.9900 . ?
C140 C141 1.517(7) . ?
C140 H14D 0.9900 . ?
C140 H14E 0.9900 . ?
C141 C142 1.533(7) . ?
C141 H14F 0.9900 . ?
C141 H14G 0.9900 . ?
C142 C143 1.520(7) . ?
C142 H14H 0.9900 . ?
C142 H14I 0.9900 . ?
C143 C144 1.519(8) . ?
C143 H14J 0.9900 . ?
C143 H14K 0.9900 . ?
C144 C145 1.521(6) . ?
C144 H14L 0.9900 . ?
C144 H14M 0.9900 . ?
C145 O146 1.436(5) . ?
C145 H14N 0.9900 . ?
C145 H14O 0.9900 . ?
O146 C147 1.366(5) . ?
C147 C148 1.391(6) . ?
C147 C152 1.392(6) . ?
C148 C149 1.386(6) . ?
C148 H14B 0.9500 . ?
C149 C150 1.386(6) . ?
C149 H14C 0.9500 . ?
C150 C151 1.387(6) . ?
C151 C152 1.388(6) . ?
C151 H15B 0.9500 . ?
C152 H15C 0.9500 . ?
N153 C154 1.137(5) . ?
C154 C155 1.450(5) . ?
C155 H15D 0.9800 . ?
C155 H15E 0.9800 . ?
C155 H15F 0.9800 . ?
N156 C157 1.131(6) . ?
C157 C158 1.433(6) . ?
C158 H15G 0.9800 . ?
C158 H15H 0.9800 . ?
C158 H15I 0.9800 . ?
N159 C160 1.135(6) . ?
C160 C161 1.443(7) . ?
C161 H16A 0.9800 . ?
C161 H16B 0.9800 . ?
C161 H16C 0.9800 . ?
